data_2012174
loop_
_publ_author_name
'Vasiliev, Alexander D.'
'Astachov, Alexander M.'
'Golubtsova, Oksana A.'
'Pekhotin, Konstantin V.'
'Rogozin, Mark V.'
'Kruglyakova, Ludmila A.'
'Stepanov, Rudolf S.'

_publ_section_title
;
 5-Nitro-2-nitromethyl-2<i>H</i>-1,2,3,4-tetrazole
;
_journal_issue 9
_journal_name_full 'Acta Crystallographica Section C'
_journal_page_first 1101
_journal_page_last 1102
_journal_paper_doi 10.1107/S0108270101010125
_journal_volume 57
_journal_year 2001
_chemical_formula_moiety 'C2 H2 N6 O4'
_chemical_formula_sum 'C2 H2 N6 O4'
_chemical_formula_weight 174.10
_chemical_name_systematic
;
5-Nitro-2-nitromethyl-2H-1,2,3,4-tetrazole
;
_space_group_IT_number 14
_symmetry_cell_setting monoclinic
_symmetry_space_group_name_Hall '-P 2ybc'
_symmetry_space_group_name_H-M 'P 1 21/c 1'
_cell_angle_alpha 90
_cell_angle_beta 118.04(2)
_cell_angle_gamma 90
_cell_formula_units_Z 4
_cell_length_a 9.213(3)
_cell_length_b 7.7610(10)
_cell_length_c 10.180(2)
_cell_measurement_reflns_used 25
_cell_measurement_temperature 293(2)
_cell_measurement_theta_max 28
_cell_measurement_theta_min 20
_cell_volume 642.5(3)
_computing_cell_refinement 'KM-4 Software'
_computing_data_collection 'KM-4 Software (Kuma Diffraction, 1991)'
_computing_data_reduction 'DATARED in KM-4 Software'
_computing_molecular_graphics 'SHELXTL (Sheldrick, 1995)'
_computing_publication_material SHELXL97
_computing_structure_refinement 'SHELXL97 (Sheldrick, 1997)'
_computing_structure_solution 'SHELXS97 (Sheldrick, 1990)'
_diffrn_ambient_temperature 293(2)
_diffrn_measured_fraction_theta_full .891
_diffrn_measured_fraction_theta_max .891
_diffrn_measurement_device_type 'Kuma KM-4 four-circle diffractometer'
_diffrn_measurement_method 'profile measured \q/2\q'
_diffrn_radiation_monochromator graphite
_diffrn_radiation_source 'fine-focus sealed tube'
_diffrn_radiation_type CuK\a
_diffrn_radiation_wavelength 1.5418
_diffrn_reflns_av_R_equivalents .023
_diffrn_reflns_av_sigmaI/netI .017
_diffrn_reflns_limit_h_max 10
_diffrn_reflns_limit_h_min 0
_diffrn_reflns_limit_k_max 9
_diffrn_reflns_limit_k_min -5
_diffrn_reflns_limit_l_max 10
_diffrn_reflns_limit_l_min -12
_diffrn_reflns_number 1254
_diffrn_reflns_theta_full 69.92
_diffrn_reflns_theta_max 69.92
_diffrn_reflns_theta_min 5.44
_diffrn_standards_decay_% none
_diffrn_standards_interval_count 50
_diffrn_standards_number 2
_exptl_absorpt_coefficient_mu 1.516
_exptl_absorpt_correction_type none
_exptl_crystal_colour colourless
_exptl_crystal_density_diffrn 1.800
_exptl_crystal_density_method 'not measured'
_exptl_crystal_description lump
_exptl_crystal_F_000 352
_exptl_crystal_size_max .27
_exptl_crystal_size_mid .25
_exptl_crystal_size_min .24
_refine_diff_density_max .20
_refine_diff_density_min -.26
_refine_ls_extinction_coef .0097(16)
_refine_ls_extinction_method 'SHELXL97 (Sheldrick, 1997)'
_refine_ls_goodness_of_fit_ref 1.094
_refine_ls_hydrogen_treatment refall
_refine_ls_matrix_type full
_refine_ls_number_parameters 118
_refine_ls_number_reflns 1177
_refine_ls_number_restraints 0
_refine_ls_restrained_S_all 1.094
_refine_ls_R_factor_all .047
_refine_ls_R_factor_gt .038
_refine_ls_shift/su_max .002
_refine_ls_shift/su_mean .000
_refine_ls_structure_factor_coef Fsqd
_refine_ls_weighting_details 'w = 1/[\s^2^(Fo^2^)+(0.0666P)^2^+0.0898P] where P=(Fo^2^+2Fc^2^)/3'
_refine_ls_weighting_scheme calc
_refine_ls_wR_factor_ref .108
_reflns_number_gt 978
_reflns_number_total 1177
_reflns_threshold_expression I>2\s(I)
_cod_data_source_file av1078.cif
_cod_data_source_block I
_cod_depositor_comments
;
The following automatic conversions were performed:
'_symmetry_cell_setting' value 'Monoclinic' changed to 'monoclinic'
according to '/home/saulius/struct/CIF-dictionaries/cif_core.dic'
dictionary named 'cif_core.dic' version 2.4.1 from 2010-06-29.

Automatic conversion script
Id: cif_fix_enum 1527 2010-12-29 10:47:43Z saulius 

The following automatic conversions were performed:

'_symmetry_cell_setting' value 'Monoclinic' changed to 'monoclinic'
according to /home/saulius/struct/CIF-dictionaries/cif_core.dic
dictionary named 'cif_core.dic' version 2.4.1 from 2010-06-29.

Automatic conversion script
Id: cif_fix_values 1715 2011-07-08 13:25:40Z adriana 
;
_cod_original_sg_symbol_H-M 'P 21/c'
_cod_database_code 2012174
_cod_database_fobs_code 2012174

loop_
_symmetry_equiv_pos_as_xyz
'x, y, z'
'-x, y+1/2, -z+1/2'
'-x, -y, -z'
'x, -y-1/2, z-1/2'

loop_
_atom_site_label
_atom_site_fract_x
_atom_site_fract_y
_atom_site_fract_z
_atom_site_U_iso_or_equiv
_atom_site_adp_type
_atom_site_calc_flag
_atom_site_refinement_flags
_atom_site_occupancy
_atom_site_disorder_assembly
_atom_site_disorder_group
_atom_site_type_symbol
N2 .78114(16) .06306(16) .14153(14) .0380(3) Uani d . 1 . . N
N1 .68669(16) -.04660(17) .16623(14) .0401(3) Uani d . 1 . . N
C5 .79818(19) -.12610(19) .28404(17) .0396(4) Uani d . 1 . . C
N4 .95226(16) -.07072(18) .33079(16) .0461(4) Uani d . 1 . . N
N3 .94009(16) .05169(17) .23875(16) .0446(4) Uani d . 1 . . N
N6 .75872(19) -.26157(17) .35885(16) .0487(4) Uani d . 1 . . N
O1 .61480(17) -.30129(18) .30911(16) .0617(4) Uani d . 1 . . O
O2 .87374(19) -.3256(2) .46669(17) .0715(5) Uani d . 1 . . O
C7 .7208(2) .1880(2) .02458(18) .0441(4) Uani d . 1 . . C
H1 .803(2) .206(3) -.009(2) .054(5) Uiso d . 1 . . H
H2 .615(3) .156(3) -.052(3) .068(6) Uiso d . 1 . . H
N8 .69709(16) .35816(18) .08235(16) .0474(4) Uani d . 1 . . N
O3 .7142(2) .36613(18) .20688(17) .0666(4) Uani d . 1 . . O
O4 .66258(18) .47800(19) -.00477(18) .0713(5) Uani d . 1 . . O

loop_
_atom_site_aniso_label
_atom_site_aniso_U_11
_atom_site_aniso_U_22
_atom_site_aniso_U_33
_atom_site_aniso_U_12
_atom_site_aniso_U_13
_atom_site_aniso_U_23
N2 .0288(7) .0396(7) .0376(6) -.0011(5) .0089(5) -.0008(5)
N1 .0311(7) .0424(7) .0414(7) -.0015(5) .0125(5) .0007(5)
C5 .0354(9) .0369(8) .0421(8) .0026(6) .0146(6) -.0017(6)
N4 .0317(8) .0453(7) .0502(8) .0033(5) .0102(6) .0033(6)
N3 .0291(7) .0464(8) .0477(7) -.0002(5) .0093(6) .0009(6)
N6 .0532(10) .0403(7) .0522(8) .0036(6) .0244(7) .0031(6)
O1 .0534(9) .0543(8) .0789(9) -.0096(6) .0324(7) .0009(6)
O2 .0679(10) .0717(9) .0657(8) .0097(7) .0236(8) .0290(7)
C7 .0367(9) .0489(9) .0377(8) -.0044(7) .0100(7) .0035(6)
N8 .0320(8) .0482(8) .0577(9) .0033(5) .0175(6) .0101(6)
O3 .0801(11) .0589(9) .0695(9) .0124(7) .0423(8) .0004(7)
O4 .0572(9) .0594(9) .0924(11) .0143(6) .0311(8) .0356(8)

loop_
_atom_type_symbol
_atom_type_description
_atom_type_scat_dispersion_real
_atom_type_scat_dispersion_imag
_atom_type_scat_source
C C .0181 .0091 'International Tables Vol C Tables 4.2.6.8 and 6.1.1.4'
N N .0311 .0180 'International Tables Vol C Tables 4.2.6.8 and 6.1.1.4'
O O .0492 .0322 'International Tables Vol C Tables 4.2.6.8 and 6.1.1.4'
H H .0000 .0000 'International Tables Vol C Tables 4.2.6.8 and 6.1.1.4'

loop_
_geom_angle_atom_site_label_1
_geom_angle_atom_site_label_2
_geom_angle_atom_site_label_3
_geom_angle
N1 N2 N3 114.10(12)
N1 N2 C7 124.16(13)
N3 N2 C7 121.71(13)
C5 N1 N2 100.04(13)
N1 C5 N4 114.73(15)
N1 C5 N6 122.91(15)
N4 C5 N6 122.36(14)
N3 N4 C5 105.10(13)
N4 N3 N2 106.03(13)
O1 N6 O2 126.07(16)
O1 N6 C5 117.48(14)
O2 N6 C5 116.45(15)
N2 C7 N8 109.95(13)
N2 C7 H1 109.1(12)
N8 C7 H1 106.8(12)
N2 C7 H2 110.8(13)
N8 C7 H2 105.5(14)
H1 C7 H2 114.6(18)
O3 N8 O4 125.95(16)
O3 N8 C7 119.10(13)
O4 N8 C7 114.95(14)

loop_
_geom_bond_atom_site_label_1
_geom_bond_atom_site_label_2
_geom_bond_site_symmetry_2
_geom_bond_distance
_geom_bond_publ_flag
N2 N1 . 1.3230(19) ?
N2 N3 . 1.330(2) ?
N2 C7 . 1.430(2) ?
N1 C5 . 1.310(2) ?
C5 N4 . 1.338(2) ?
C5 N6 . 1.441(2) ?
N4 N3 . 1.302(2) ?
N6 O1 . 1.216(2) ?
N6 O2 . 1.217(2) ?
C7 N8 . 1.503(2) ?
C7 H1 . .97(2) ?
C7 H2 . .95(2) ?
N8 O3 . 1.203(2) ?
N8 O4 . 1.2196(18) ?

loop_
_geom_torsion_atom_site_label_1
_geom_torsion_atom_site_label_2
_geom_torsion_atom_site_label_3
_geom_torsion_atom_site_label_4
_geom_torsion
N3 N2 N1 C5 -.34(16)
C7 N2 N1 C5 -178.42(14)
N2 N1 C5 N4 .06(17)
N2 N1 C5 N6 179.50(13)
N1 C5 N4 N3 .24(18)
N6 C5 N4 N3 -179.21(14)
C5 N4 N3 N2 -.42(16)
N1 N2 N3 N4 .51(17)
C7 N2 N3 N4 178.64(14)
N1 C5 N6 O1 -.4(2)
N4 C5 N6 O1 179.01(14)
N1 C5 N6 O2 179.66(16)
N4 C5 N6 O2 -.9(2)
N1 N2 C7 N8 95.14(17)
N3 N2 C7 N8 -82.79(18)
N2 C7 N8 O3 -6.9(2)
N2 C7 N8 O4 172.56(14)

loop_
_cod_related_entry_id
_cod_related_entry_database
_cod_related_entry_code
1 ChemSpider 21107372
